data_7127290
loop_
_publ_author_name
'Zhou, Jiliang'
'Kim, Hyehwang'
'Liu, Liu Leo'
'Cao, Levy L.'
'Stephan, Douglas W.'

_publ_section_title
;
 An arene-stabilized \h<sup>5</sup>-pentamethylcyclopentadienyl antimony
 dication acts as a source of Sb<sup>+</sup> or Sb<sup>3+</sup> cations.
;
_journal_issue 85
_journal_name_full 'Chemical communications (Cambridge, England)'
_journal_page_first 12953
_journal_page_last 12956
_journal_paper_doi 10.1039/d0cc02710c
_journal_volume 56
_journal_year 2020
_chemical_formula_moiety 'C20 H16 N4 Sb, 3(C F3 O3 S), 0.5(C4 H10 O)'
_chemical_formula_sum 'C25 H21 F9 N4 O9.5 S3 Sb'
_chemical_formula_weight 918.39
_space_group_crystal_system triclinic
_space_group_IT_number 2
_space_group_name_Hall '-P 1'
_space_group_name_H-M_alt 'P -1'
_atom_sites_solution_hydrogens geom
_audit_creation_date 2020-03-17
_audit_creation_method
;
Olex2 1.2
(compiled 2018.05.29 svn.r3508 for OlexSys, GUI svn.r5506)
;
_audit_update_record
;
2020-03-29 deposited with the CCDC.	2020-09-18 downloaded from the CCDC.
;
_cell_angle_alpha 81.615(2)
_cell_angle_beta 86.390(2)
_cell_angle_gamma 84.352(2)
_cell_formula_units_Z 2
_cell_length_a 9.1010(4)
_cell_length_b 13.2750(6)
_cell_length_c 13.8328(6)
_cell_measurement_reflns_used 9963
_cell_measurement_temperature 150(2)
_cell_measurement_theta_max 27.49
_cell_measurement_theta_min 2.25
_cell_volume 1643.32(13)
_computing_cell_refinement 'SAINT V8.38A (Bruker, 2016)'
_computing_data_reduction 'SAINT V8.38A (Bruker, 2016)'
_computing_molecular_graphics ortep3
_computing_publication_material 'Olex2 (Dolomanov et al., 2009)'
_computing_structure_refinement 'ShelXL (Sheldrick, 2015)'
_computing_structure_solution 'ShelXL (Sheldrick, 2015)'
_diffrn_ambient_temperature 150(2)
_diffrn_measured_fraction_theta_full 0.998
_diffrn_measured_fraction_theta_max 0.998
_diffrn_measurement_device_type 'Bruker APEX-II CCD'
_diffrn_measurement_method '\f and \w scans'
_diffrn_radiation_type MoK\a
_diffrn_radiation_wavelength 0.71073
_diffrn_reflns_av_R_equivalents 0.0337
_diffrn_reflns_av_unetI/netI 0.0292
_diffrn_reflns_Laue_measured_fraction_full 0.998
_diffrn_reflns_Laue_measured_fraction_max 0.998
_diffrn_reflns_limit_h_max 11
_diffrn_reflns_limit_h_min -11
_diffrn_reflns_limit_k_max 17
_diffrn_reflns_limit_k_min -16
_diffrn_reflns_limit_l_max 17
_diffrn_reflns_limit_l_min -17
_diffrn_reflns_number 26237
_diffrn_reflns_point_group_measured_fraction_full 0.998
_diffrn_reflns_point_group_measured_fraction_max 0.998
_diffrn_reflns_theta_full 25.242
_diffrn_reflns_theta_max 27.103
_diffrn_reflns_theta_min 2.619
_diffrn_standards_number 0
_exptl_absorpt_coefficient_mu 1.140
_exptl_absorpt_correction_T_max 0.7456
_exptl_absorpt_correction_T_min 0.6994
_exptl_absorpt_correction_type multi-scan
_exptl_absorpt_process_details
;
SADABS-2016/2 (Bruker,2016/2) was used for absorption correction.
wR2(int) was 0.0488 before and 0.0435 after correction.
The Ratio of minimum to maximum transmission is 0.9380.
The \l/2 correction factor is Not present.
;
_exptl_crystal_colour colorless
_exptl_crystal_density_diffrn 1.856
_exptl_crystal_description block
_exptl_crystal_F_000 910
_exptl_crystal_size_max 0.06
_exptl_crystal_size_mid 0.05
_exptl_crystal_size_min 0.04
_refine_diff_density_max 2.212
_refine_diff_density_min -1.143
_refine_diff_density_rms 0.105
_refine_ls_extinction_method none
_refine_ls_goodness_of_fit_ref 1.029
_refine_ls_hydrogen_treatment constr
_refine_ls_matrix_type full
_refine_ls_number_parameters 485
_refine_ls_number_reflns 7241
_refine_ls_number_restraints 58
_refine_ls_restrained_S_all 1.039
_refine_ls_R_factor_all 0.0364
_refine_ls_R_factor_gt 0.0325
_refine_ls_shift/su_max 0.001
_refine_ls_shift/su_mean 0.000
_refine_ls_structure_factor_coef Fsqd
_refine_ls_weighting_details 'w=1/[\s^2^(Fo^2^)+(0.0551P)^2^+2.4929P] where P=(Fo^2^+2Fc^2^)/3'
_refine_ls_weighting_scheme calc
_refine_ls_wR_factor_gt 0.0900
_refine_ls_wR_factor_ref 0.0929
_reflns_Friedel_coverage 0.000
_reflns_number_gt 6611
_reflns_number_total 7241
_reflns_threshold_expression 'I > 2\s(I)'
_cod_data_source_file d0cc02710c2.cif
_cod_data_source_block 6
_cod_depositor_comments 'Adding full bibliography for 7127289--7127291.cif.'
_cod_original_formula_sum 'C25 H21 F9 N4 O9.50 S3 Sb'
_cod_database_code 7127290
_shelxl_version_number 2014-3
_shelx_space_group_comment
;
The symmetry employed for this shelxl refinement is uniquely defined
by the following loop, which should always be used as a source of
symmetry information in preference to the above space-group names.
They are only intended as comments.
;
_olex2_refinement_description
;
1. Fixed Uiso
 At 1.2 times of:
  All C(H) groups, All C(H,H) groups
 At 1.5 times of:
  All C(H,H,H) groups
2. Restrained distances
 O1S-C2S \\sim O1S-C3S
 with sigma of 0.005
 C1S-C2S \\sim C3S-C4S
 with sigma of 0.005
 O1S-C4S \\sim O1S-C1S
 with sigma of 0.005
3. Uiso/Uaniso restraints and constraints
O1S \\sim C1S \\sim C2S \\sim C3S \\sim C4S: within 2A with sigma of 0.005 and
sigma for terminal atoms of 0.01
F1A \\sim F2A \\sim F3A: within 2A with sigma of 0.005 and sigma for terminal
atoms of 0.01
F1B \\sim F2B \\sim F3B: within 2A with sigma of 0.005 and sigma for terminal
atoms of 0.01
Uanis(O1S) \\sim Ueq, Uanis(C1S) \\sim Ueq, Uanis(C2S) \\sim Ueq, Uanis(C3S)
\\sim Ueq, Uanis(C4S) \\sim Ueq: with sigma of 0.005 and sigma for terminal
atoms of 0.01
: with sigma of 0.005 and sigma for terminal atoms of 0.01
: with sigma of 0.005 and sigma for terminal atoms of 0.01
4. Others
 Sof(F1B)=Sof(F2B)=Sof(F3B)=1-FVAR(1)
 Sof(F1A)=Sof(F2A)=Sof(F3A)=FVAR(1)
 Fixed Sof: O1S(0.5) C1S(0.5) H1SA(0.5) H1SB(0.5) H1SC(0.5) C2S(0.5) H2SA(0.5)
 H2SB(0.5) C3S(0.5) H3SA(0.5) H3SB(0.5) C4S(0.5) H4SA(0.5) H4SB(0.5) H4SC(0.5)
5.a Secondary CH2 refined with riding coordinates:
 C2S(H2SA,H2SB), C3S(H3SA,H3SB)
5.b Me refined with riding coordinates:
 C1S(H1SA,H1SB,H1SC), C4S(H4SA,H4SB,H4SC)
5.c Aromatic/amide H refined with riding coordinates:
 C1(H1), C2(H2), C3(H3), C4(H4), C7(H7), C8(H8), C9(H9), C10(H10), C11(H11),
 C12(H12), C13(H13), C14(H14), C17(H17), C18(H18), C19(H19), C20(H20)
;
_olex2_submission_special_instructions 'No special instructions were received'

loop_
_space_group_symop_operation_xyz
'x, y, z'
'-x, -y, -z'

loop_
_atom_site_label
_atom_site_type_symbol
_atom_site_fract_x
_atom_site_fract_y
_atom_site_fract_z
_atom_site_U_iso_or_equiv
_atom_site_adp_type
_atom_site_occupancy
_atom_site_site_symmetry_order
_atom_site_calc_flag
_atom_site_refinement_flags_posn
_atom_site_refinement_flags_adp
_atom_site_refinement_flags_occupancy
_atom_site_disorder_assembly
_atom_site_disorder_group
Sb1 Sb 0.32387(2) 0.38089(2) 0.34050(2) 0.01481(7) Uani 1 1 d . . . . .
N1 N 0.3588(3) 0.21011(18) 0.36822(17) 0.0189(5) Uani 1 1 d . . . . .
N2 N 0.1052(3) 0.31828(19) 0.40958(17) 0.0185(5) Uani 1 1 d . . . . .
N3 N 0.2808(3) 0.34037(18) 0.19418(17) 0.0178(5) Uani 1 1 d . . . . .
N4 N 0.5419(2) 0.37928(18) 0.24924(17) 0.0177(5) Uani 1 1 d . . . . .
C1 C 0.4842(4) 0.1574(2) 0.3385(2) 0.0283(7) Uani 1 1 d . . . . .
H1 H 0.5608 0.1939 0.3044 0.034 Uiso 1 1 calc R . . . .
C2 C 0.5040(4) 0.0524(3) 0.3563(3) 0.0354(8) Uani 1 1 d . . . . .
H2 H 0.5920 0.0169 0.3333 0.043 Uiso 1 1 calc R . . . .
C3 C 0.3939(4) -0.0007(3) 0.4081(3) 0.0342(8) Uani 1 1 d . . . . .
H3 H 0.4058 -0.0732 0.4216 0.041 Uiso 1 1 calc R . . . .
C4 C 0.2675(4) 0.0523(2) 0.4396(2) 0.0285(7) Uani 1 1 d . . . . .
H4 H 0.1914 0.0167 0.4756 0.034 Uiso 1 1 calc R . . . .
C5 C 0.2511(3) 0.1583(2) 0.4189(2) 0.0192(5) Uani 1 1 d . . . . .
C6 C 0.1164(3) 0.2192(2) 0.4493(2) 0.0193(5) Uani 1 1 d . . . . .
C7 C 0.0084(3) 0.1791(2) 0.5156(2) 0.0264(6) Uani 1 1 d . . . . .
H7 H 0.0181 0.1093 0.5439 0.032 Uiso 1 1 calc R . . . .
C8 C -0.1136(3) 0.2436(3) 0.5394(2) 0.0293(7) Uani 1 1 d . . . . .
H8 H -0.1903 0.2176 0.5829 0.035 Uiso 1 1 calc R . . . .
C9 C -0.1236(3) 0.3459(3) 0.4999(2) 0.0260(6) Uani 1 1 d . . . . .
H9 H -0.2059 0.3909 0.5166 0.031 Uiso 1 1 calc R . . . .
C10 C -0.0115(3) 0.3813(2) 0.4357(2) 0.0217(6) Uani 1 1 d . . . . .
H10 H -0.0167 0.4517 0.4093 0.026 Uiso 1 1 calc R . . . .
C11 C 0.1476(3) 0.3152(2) 0.1729(2) 0.0223(6) Uani 1 1 d . . . . .
H11 H 0.0699 0.3124 0.2221 0.027 Uiso 1 1 calc R . . . .
C12 C 0.1219(4) 0.2936(3) 0.0814(2) 0.0281(7) Uani 1 1 d . . . . .
H12 H 0.0274 0.2761 0.0677 0.034 Uiso 1 1 calc R . . . .
C13 C 0.2345(4) 0.2974(3) 0.0100(2) 0.0340(7) Uani 1 1 d . . . . .
H13 H 0.2184 0.2824 -0.0534 0.041 Uiso 1 1 calc R . . . .
C14 C 0.3718(4) 0.3235(3) 0.0313(2) 0.0308(7) Uani 1 1 d . . . . .
H14 H 0.4507 0.3264 -0.0171 0.037 Uiso 1 1 calc R . . . .
C15 C 0.3919(3) 0.3453(2) 0.1242(2) 0.0208(6) Uani 1 1 d . . . . .
C16 C 0.5329(3) 0.3773(2) 0.1525(2) 0.0200(5) Uani 1 1 d . . . . .
C17 C 0.6456(3) 0.4081(2) 0.0866(2) 0.0255(6) Uani 1 1 d . . . . .
H17 H 0.6395 0.4048 0.0188 0.031 Uiso 1 1 calc R . . . .
C18 C 0.7681(3) 0.4441(2) 0.1207(2) 0.0263(6) Uani 1 1 d . . . . .
H18 H 0.8465 0.4660 0.0763 0.032 Uiso 1 1 calc R . . . .
C19 C 0.7754(3) 0.4478(2) 0.2196(2) 0.0231(6) Uani 1 1 d . . . . .
H19 H 0.8573 0.4736 0.2440 0.028 Uiso 1 1 calc R . . . .
C20 C 0.6612(3) 0.4134(2) 0.2822(2) 0.0198(5) Uani 1 1 d . . . . .
H20 H 0.6669 0.4137 0.3505 0.024 Uiso 1 1 calc R . . . .
C21 C -0.1263(5) 0.0421(4) 0.1704(3) 0.0496(10) Uani 1 1 d . . . . .
F1A F -0.0955(8) 0.1045(6) 0.0826(4) 0.0408(17) Uiso 0.465(14) 1 d . U P A 1
F2A F -0.2507(8) 0.0104(8) 0.1712(5) 0.061(2) Uiso 0.465(14) 1 d . U P A 1
F3A F -0.0278(13) -0.0572(6) 0.1860(6) 0.073(2) Uiso 0.465(14) 1 d . U P A 1
F1B F -0.0593(8) 0.0744(6) 0.0885(4) 0.0535(16) Uiso 0.535(14) 1 d . U P A 2
F2B F -0.2839(7) 0.0554(6) 0.1639(4) 0.0518(18) Uiso 0.535(14) 1 d . U P A 2
F3B F -0.0889(10) -0.0483(5) 0.1714(5) 0.0632(19) Uiso 0.535(14) 1 d . U P A 2
S1 S -0.08596(9) 0.10507(6) 0.27217(6) 0.02740(17) Uani 1 1 d . . . . .
O1 O -0.1663(3) 0.2026(2) 0.2533(2) 0.0541(8) Uani 1 1 d . . . . .
O2 O -0.1402(4) 0.0396(2) 0.3560(2) 0.0507(7) Uani 1 1 d . . . . .
O3 O 0.0714(3) 0.1086(2) 0.2624(2) 0.0475(7) Uani 1 1 d . . . . .
C22 C 0.4081(4) 0.2679(2) 0.6732(2) 0.0273(6) Uani 1 1 d . . . . .
S2 S 0.42873(7) 0.37513(5) 0.57556(5) 0.01917(14) Uani 1 1 d . . . . .
F4 F 0.3583(3) 0.30137(17) 0.75570(14) 0.0426(5) Uani 1 1 d . . . . .
F5 F 0.3139(3) 0.20579(17) 0.64966(18) 0.0483(6) Uani 1 1 d . . . . .
F6 F 0.5371(2) 0.21337(16) 0.68835(16) 0.0415(5) Uani 1 1 d . . . . .
O4 O 0.4811(3) 0.32398(18) 0.49098(16) 0.0288(5) Uani 1 1 d . . . . .
O5 O 0.2817(2) 0.42539(18) 0.56625(16) 0.0276(5) Uani 1 1 d . . . . .
O6 O 0.5376(2) 0.43065(17) 0.60990(16) 0.0263(5) Uani 1 1 d . . . . .
C23 C 0.1037(4) 0.7130(3) 0.1812(3) 0.0309(7) Uani 1 1 d . . . . .
S3 S 0.16249(8) 0.57930(5) 0.17244(5) 0.01996(14) Uani 1 1 d . . . . .
F7 F 0.1212(3) 0.76842(17) 0.09407(18) 0.0565(7) Uani 1 1 d . . . . .
F8 F -0.0377(3) 0.72387(19) 0.2095(2) 0.0591(7) Uani 1 1 d . . . . .
F9 F 0.1809(3) 0.74995(18) 0.24278(18) 0.0502(6) Uani 1 1 d . . . . .
O7 O 0.3202(2) 0.57550(19) 0.15392(17) 0.0312(5) Uani 1 1 d . . . . .
O8 O 0.0787(3) 0.55737(18) 0.09493(16) 0.0304(5) Uani 1 1 d . . . . .
O9 O 0.1198(3) 0.52648(17) 0.26892(16) 0.0290(5) Uani 1 1 d . . . . .
O1S O -0.5061(16) 0.0274(9) -0.0045(10) 0.120(3) Uani 0.5 1 d D U P B -1
C1S C -0.701(2) -0.019(2) 0.1056(15) 0.132(6) Uani 0.5 1 d D U P B -1
H1SA H -0.7642 0.0071 0.1581 0.198 Uiso 0.5 1 calc R . P B -1
H1SB H -0.7624 -0.0302 0.0531 0.198 Uiso 0.5 1 calc R . P B -1
H1SC H -0.6466 -0.0837 0.1314 0.198 Uiso 0.5 1 calc R . P B -1
C2S C -0.605(2) 0.0491(12) 0.0702(14) 0.132(3) Uani 0.5 1 d D U P B -1
H2SA H -0.5482 0.0612 0.1253 0.158 Uiso 0.5 1 calc R . P B -1
H2SB H -0.6635 0.1144 0.0474 0.158 Uiso 0.5 1 calc R . P B -1
C3S C -0.4253(15) 0.0715(9) -0.0846(10) 0.086(3) Uani 0.5 1 d D U P B -1
H3SA H -0.4958 0.1095 -0.1315 0.103 Uiso 0.5 1 calc R . P B -1
H3SB H -0.3671 0.1223 -0.0625 0.103 Uiso 0.5 1 calc R . P B -1
C4S C -0.3321(15) 0.0092(14) -0.1332(10) 0.080(3) Uani 0.5 1 d D U P B -1
H4SA H -0.2819 0.0497 -0.1881 0.119 Uiso 0.5 1 calc R . P B -1
H4SB H -0.2586 -0.0274 -0.0888 0.119 Uiso 0.5 1 calc R . P B -1
H4SC H -0.3879 -0.0402 -0.1581 0.119 Uiso 0.5 1 calc R . P B -1

loop_
_atom_site_aniso_label
_atom_site_aniso_U_11
_atom_site_aniso_U_22
_atom_site_aniso_U_33
_atom_site_aniso_U_23
_atom_site_aniso_U_13
_atom_site_aniso_U_12
Sb1 0.01322(10) 0.01799(10) 0.01288(10) -0.00155(7) 0.00089(6) -0.00161(6)
N1 0.0189(11) 0.0197(12) 0.0174(11) -0.0017(9) 0.0002(9) -0.0006(9)
N2 0.0169(11) 0.0229(12) 0.0155(11) -0.0025(9) 0.0014(9) -0.0022(9)
N3 0.0181(11) 0.0187(11) 0.0164(11) -0.0012(9) -0.0020(9) -0.0018(9)
N4 0.0161(11) 0.0207(12) 0.0162(11) -0.0030(9) 0.0009(8) -0.0012(9)
C1 0.0262(15) 0.0261(16) 0.0297(16) 0.0002(13) 0.0070(12) 0.0008(12)
C2 0.0360(18) 0.0241(16) 0.042(2) -0.0019(14) 0.0096(15) 0.0083(13)
C3 0.0436(19) 0.0195(15) 0.0367(18) 0.0005(13) 0.0044(15) 0.0007(13)
C4 0.0324(16) 0.0230(15) 0.0291(16) 0.0015(12) 0.0008(13) -0.0071(12)
C5 0.0205(13) 0.0198(14) 0.0169(13) -0.0010(10) -0.0018(10) -0.0020(10)
C6 0.0185(13) 0.0239(14) 0.0160(13) -0.0028(11) -0.0003(10) -0.0055(11)
C7 0.0256(15) 0.0279(16) 0.0242(15) 0.0023(12) 0.0035(12) -0.0067(12)
C8 0.0231(15) 0.0408(19) 0.0233(15) 0.0003(13) 0.0066(12) -0.0111(13)
C9 0.0185(13) 0.0362(17) 0.0220(14) -0.0040(13) 0.0023(11) 0.0017(12)
C10 0.0175(13) 0.0270(15) 0.0199(13) -0.0028(11) -0.0005(10) 0.0000(11)
C11 0.0215(13) 0.0215(14) 0.0237(14) 0.0001(11) -0.0033(11) -0.0041(11)
C12 0.0297(16) 0.0299(16) 0.0267(16) -0.0040(13) -0.0090(12) -0.0077(13)
C13 0.0387(18) 0.046(2) 0.0205(15) -0.0097(14) -0.0066(13) -0.0080(15)
C14 0.0315(16) 0.046(2) 0.0169(14) -0.0085(13) 0.0007(12) -0.0083(14)
C15 0.0214(13) 0.0244(14) 0.0166(13) -0.0035(11) 0.0002(10) -0.0018(11)
C16 0.0208(13) 0.0218(14) 0.0167(13) -0.0025(11) 0.0001(10) 0.0005(11)
C17 0.0225(14) 0.0344(17) 0.0184(14) -0.0023(12) 0.0039(11) -0.0015(12)
C18 0.0198(14) 0.0319(16) 0.0246(15) 0.0021(12) 0.0056(11) -0.0019(12)
C19 0.0161(13) 0.0242(15) 0.0289(15) -0.0036(12) 0.0000(11) -0.0028(11)
C20 0.0167(12) 0.0231(14) 0.0194(13) -0.0037(11) -0.0004(10) 0.0002(10)
C21 0.056(3) 0.052(3) 0.046(2) -0.0130(19) 0.0044(19) -0.023(2)
S1 0.0325(4) 0.0231(4) 0.0255(4) -0.0008(3) -0.0005(3) -0.0017(3)
O1 0.0541(17) 0.0303(14) 0.069(2) 0.0038(13) 0.0129(15) 0.0118(12)
O2 0.069(2) 0.0455(16) 0.0342(15) 0.0108(12) 0.0014(13) -0.0169(14)
O3 0.0358(14) 0.0598(18) 0.0475(17) -0.0055(14) -0.0085(12) -0.0067(13)
C22 0.0293(15) 0.0265(15) 0.0246(15) 0.0011(12) 0.0001(12) -0.0024(12)
S2 0.0196(3) 0.0223(3) 0.0158(3) -0.0029(3) -0.0014(2) -0.0019(3)
F4 0.0524(13) 0.0477(13) 0.0232(10) 0.0016(9) 0.0108(9) 0.0001(10)
F5 0.0542(14) 0.0378(12) 0.0543(14) 0.0039(10) -0.0072(11) -0.0231(10)
F6 0.0408(12) 0.0356(11) 0.0422(12) 0.0058(9) -0.0067(9) 0.0113(9)
O4 0.0331(12) 0.0334(12) 0.0207(11) -0.0095(9) -0.0010(9) 0.0008(9)
O5 0.0226(10) 0.0315(12) 0.0275(11) -0.0017(9) -0.0045(9) 0.0022(9)
O6 0.0260(11) 0.0294(11) 0.0249(11) -0.0053(9) -0.0027(9) -0.0072(9)
C23 0.0349(17) 0.0265(16) 0.0318(17) -0.0040(13) -0.0056(14) -0.0030(13)
S3 0.0209(3) 0.0220(3) 0.0163(3) -0.0002(3) -0.0010(3) -0.0017(3)
F7 0.099(2) 0.0284(11) 0.0386(13) 0.0095(10) -0.0100(13) -0.0071(12)
F8 0.0378(12) 0.0453(14) 0.092(2) -0.0167(14) 0.0071(13) 0.0126(10)
F9 0.0665(16) 0.0436(13) 0.0475(14) -0.0217(11) -0.0114(12) -0.0108(11)
O7 0.0208(10) 0.0438(14) 0.0288(12) -0.0066(10) 0.0017(9) -0.0014(9)
O8 0.0347(12) 0.0344(12) 0.0244(11) -0.0051(9) -0.0070(9) -0.0099(10)
O9 0.0330(12) 0.0300(12) 0.0205(10) 0.0043(9) 0.0039(9) -0.0003(9)
O1S 0.120(4) 0.122(4) 0.118(4) -0.012(3) -0.003(3) -0.011(3)
C1S 0.126(8) 0.134(8) 0.137(8) -0.016(7) -0.001(7) -0.027(7)
C2S 0.128(5) 0.131(5) 0.132(5) -0.012(4) -0.002(4) -0.008(4)
C3S 0.086(4) 0.090(4) 0.081(4) -0.010(3) 0.002(3) -0.017(3)
C4S 0.075(6) 0.094(6) 0.070(6) -0.010(5) 0.020(5) -0.022(5)

loop_
_atom_type_symbol
_atom_type_description
_atom_type_scat_dispersion_real
_atom_type_scat_dispersion_imag
_atom_type_scat_source
C C 0.0033 0.0016 'International Tables Vol C Tables 4.2.6.8 and 6.1.1.4'
H H 0.0000 0.0000 'International Tables Vol C Tables 4.2.6.8 and 6.1.1.4'
F F 0.0171 0.0103 'International Tables Vol C Tables 4.2.6.8 and 6.1.1.4'
N N 0.0061 0.0033 'International Tables Vol C Tables 4.2.6.8 and 6.1.1.4'
O O 0.0106 0.0060 'International Tables Vol C Tables 4.2.6.8 and 6.1.1.4'
S S 0.1246 0.1234 'International Tables Vol C Tables 4.2.6.8 and 6.1.1.4'
Sb Sb -0.5866 1.5461 'International Tables Vol C Tables 4.2.6.8 and 6.1.1.4'

loop_
_geom_angle_atom_site_label_1
_geom_angle_atom_site_label_2
_geom_angle_atom_site_label_3
_geom_angle
_geom_angle_site_symmetry_1
_geom_angle_site_symmetry_3
_geom_angle_publ_flag
N1 Sb1 N2 71.60(8) . . ?
N1 Sb1 N4 87.86(8) . . ?
N3 Sb1 N1 78.72(8) . . ?
N3 Sb1 N2 91.87(8) . . ?
N3 Sb1 N4 72.11(8) . . ?
N4 Sb1 N2 156.30(9) . . ?
C1 N1 Sb1 122.6(2) . . ?
C1 N1 C5 119.1(3) . . ?
C5 N1 Sb1 118.27(18) . . ?
C6 N2 Sb1 115.59(18) . . ?
C6 N2 C10 119.7(2) . . ?
C10 N2 Sb1 121.67(19) . . ?
C11 N3 Sb1 122.28(19) . . ?
C11 N3 C15 119.7(2) . . ?
C15 N3 Sb1 118.01(18) . . ?
C16 N4 Sb1 116.40(18) . . ?
C20 N4 Sb1 120.10(18) . . ?
C20 N4 C16 119.7(2) . . ?
N1 C1 H1 119.1 . . ?
N1 C1 C2 121.9(3) . . ?
C2 C1 H1 119.1 . . ?
C1 C2 H2 120.5 . . ?
C1 C2 C3 119.1(3) . . ?
C3 C2 H2 120.5 . . ?
C2 C3 H3 120.3 . . ?
C4 C3 C2 119.4(3) . . ?
C4 C3 H3 120.3 . . ?
C3 C4 H4 120.1 . . ?
C3 C4 C5 119.7(3) . . ?
C5 C4 H4 120.1 . . ?
N1 C5 C4 120.9(3) . . ?
N1 C5 C6 117.0(2) . . ?
C4 C5 C6 122.2(3) . . ?
N2 C6 C5 115.3(2) . . ?
N2 C6 C7 121.5(3) . . ?
C7 C6 C5 123.2(3) . . ?
C6 C7 H7 120.8 . . ?
C8 C7 C6 118.4(3) . . ?
C8 C7 H7 120.8 . . ?
C7 C8 H8 120.0 . . ?
C7 C8 C9 120.0(3) . . ?
C9 C8 H8 120.0 . . ?
C8 C9 H9 120.6 . . ?
C10 C9 C8 118.8(3) . . ?
C10 C9 H9 120.6 . . ?
N2 C10 C9 121.6(3) . . ?
N2 C10 H10 119.2 . . ?
C9 C10 H10 119.2 . . ?
N3 C11 H11 119.3 . . ?
N3 C11 C12 121.4(3) . . ?
C12 C11 H11 119.3 . . ?
C11 C12 H12 120.3 . . ?
C13 C12 C11 119.4(3) . . ?
C13 C12 H12 120.3 . . ?
C12 C13 H13 120.3 . . ?
C12 C13 C14 119.5(3) . . ?
C14 C13 H13 120.3 . . ?
C13 C14 H14 120.5 . . ?
C15 C14 C13 119.0(3) . . ?
C15 C14 H14 120.5 . . ?
N3 C15 C14 121.1(3) . . ?
N3 C15 C16 116.3(2) . . ?
C14 C15 C16 122.7(3) . . ?
N4 C16 C15 114.8(2) . . ?
N4 C16 C17 121.1(3) . . ?
C17 C16 C15 124.1(3) . . ?
C16 C17 H17 120.5 . . ?
C16 C17 C18 119.1(3) . . ?
C18 C17 H17 120.5 . . ?
C17 C18 H18 120.2 . . ?
C19 C18 C17 119.6(3) . . ?
C19 C18 H18 120.2 . . ?
C18 C19 H19 120.7 . . ?
C18 C19 C20 118.7(3) . . ?
C20 C19 H19 120.7 . . ?
N4 C20 C19 121.8(3) . . ?
N4 C20 H20 119.1 . . ?
C19 C20 H20 119.1 . . ?
F1A C21 F3A 114.3(5) . . ?
F1A C21 S1 109.5(3) . . ?
F2A C21 F1A 110.9(5) . . ?
F2A C21 F3A 101.6(6) . . ?
F2A C21 S1 117.6(4) . . ?
F3A C21 S1 102.7(5) . . ?
F1B C21 F2B 111.6(5) . . ?
F1B C21 S1 114.5(4) . . ?
F2B C21 S1 106.1(4) . . ?
F3B C21 F1B 97.5(6) . . ?
F3B C21 F2B 107.1(5) . . ?
F3B C21 S1 119.7(5) . . ?
O1 S1 C21 103.4(2) . . ?
O1 S1 O2 114.94(19) . . ?
O1 S1 O3 113.62(19) . . ?
O2 S1 C21 103.30(19) . . ?
O3 S1 C21 103.59(19) . . ?
O3 S1 O2 115.77(19) . . ?
F4 C22 S2 110.5(2) . . ?
F4 C22 F5 108.6(3) . . ?
F4 C22 F6 108.6(3) . . ?
F5 C22 S2 110.8(2) . . ?
F6 C22 S2 110.5(2) . . ?
F6 C22 F5 107.8(3) . . ?
O4 S2 C22 102.76(14) . . ?
O5 S2 C22 104.33(14) . . ?
O5 S2 O4 113.00(13) . . ?
O6 S2 C22 103.70(14) . . ?
O6 S2 O4 113.74(13) . . ?
O6 S2 O5 117.16(14) . . ?
F7 C23 S3 109.5(2) . . ?
F8 C23 S3 110.4(2) . . ?
F8 C23 F7 108.0(3) . . ?
F9 C23 S3 112.1(2) . . ?
F9 C23 F7 107.9(3) . . ?
F9 C23 F8 108.8(3) . . ?
O7 S3 C23 105.09(16) . . ?
O7 S3 O9 112.87(14) . . ?
O8 S3 C23 103.49(15) . . ?
O8 S3 O7 116.14(14) . . ?
O8 S3 O9 113.97(14) . . ?
O9 S3 C23 103.46(15) . . ?
C2S O1S C3S 143.3(14) . . ?
H1SA C1S H1SB 109.5 . . ?
H1SA C1S H1SC 109.5 . . ?
H1SB C1S H1SC 109.5 . . ?
C2S C1S H1SA 109.5 . . ?
C2S C1S H1SB 109.5 . . ?
C2S C1S H1SC 109.5 . . ?
O1S C2S H2SA 107.6 . . ?
O1S C2S H2SB 107.6 . . ?
C1S C2S O1S 118.9(13) . . ?
C1S C2S H2SA 107.6 . . ?
C1S C2S H2SB 107.6 . . ?
H2SA C2S H2SB 107.0 . . ?
O1S C3S H3SA 107.9 . . ?
O1S C3S H3SB 107.9 . . ?
H3SA C3S H3SB 107.2 . . ?
C4S C3S O1S 117.5(12) . . ?
C4S C3S H3SA 107.9 . . ?
C4S C3S H3SB 107.9 . . ?
C3S C4S H4SA 109.5 . . ?
C3S C4S H4SB 109.5 . . ?
C3S C4S H4SC 109.5 . . ?
H4SA C4S H4SB 109.5 . . ?
H4SA C4S H4SC 109.5 . . ?
H4SB C4S H4SC 109.5 . . ?

loop_
_geom_bond_atom_site_label_1
_geom_bond_atom_site_label_2
_geom_bond_distance
_geom_bond_site_symmetry_2
_geom_bond_publ_flag
Sb1 N1 2.238(2) . ?
Sb1 N2 2.328(2) . ?
Sb1 N3 2.236(2) . ?
Sb1 N4 2.284(2) . ?
N1 C1 1.352(4) . ?
N1 C5 1.354(4) . ?
N2 C6 1.346(4) . ?
N2 C10 1.351(4) . ?
N3 C11 1.349(4) . ?
N3 C15 1.354(4) . ?
N4 C16 1.350(4) . ?
N4 C20 1.345(4) . ?
C1 H1 0.9500 . ?
C1 C2 1.375(5) . ?
C2 H2 0.9500 . ?
C2 C3 1.384(5) . ?
C3 H3 0.9500 . ?
C3 C4 1.369(5) . ?
C4 H4 0.9500 . ?
C4 C5 1.389(4) . ?
C5 C6 1.474(4) . ?
C6 C7 1.392(4) . ?
C7 H7 0.9500 . ?
C7 C8 1.387(5) . ?
C8 H8 0.9500 . ?
C8 C9 1.384(5) . ?
C9 H9 0.9500 . ?
C9 C10 1.381(4) . ?
C10 H10 0.9500 . ?
C11 H11 0.9500 . ?
C11 C12 1.377(4) . ?
C12 H12 0.9500 . ?
C12 C13 1.377(5) . ?
C13 H13 0.9500 . ?
C13 C14 1.389(5) . ?
C14 H14 0.9500 . ?
C14 C15 1.385(4) . ?
C15 C16 1.483(4) . ?
C16 C17 1.381(4) . ?
C17 H17 0.9500 . ?
C17 C18 1.389(4) . ?
C18 H18 0.9500 . ?
C18 C19 1.382(4) . ?
C19 H19 0.9500 . ?
C19 C20 1.380(4) . ?
C20 H20 0.9500 . ?
C21 F1A 1.397(8) . ?
C21 F2A 1.245(8) . ?
C21 F3A 1.515(11) . ?
C21 F1B 1.289(7) . ?
C21 F2B 1.435(8) . ?
C21 F3B 1.213(8) . ?
C21 S1 1.812(4) . ?
S1 O1 1.421(3) . ?
S1 O2 1.436(3) . ?
S1 O3 1.435(3) . ?
C22 S2 1.829(3) . ?
C22 F4 1.323(4) . ?
C22 F5 1.331(4) . ?
C22 F6 1.329(4) . ?
S2 O4 1.468(2) . ?
S2 O5 1.440(2) . ?
S2 O6 1.433(2) . ?
C23 S3 1.822(3) . ?
C23 F7 1.327(4) . ?
C23 F8 1.322(4) . ?
C23 F9 1.313(4) . ?
S3 O7 1.439(2) . ?
S3 O8 1.433(2) . ?
S3 O9 1.463(2) . ?
O1S C2S 1.374(12) . ?
O1S C3S 1.379(12) . ?
C1S H1SA 0.9800 . ?
C1S H1SB 0.9800 . ?
C1S H1SC 0.9800 . ?
C1S C2S 1.336(17) . ?
C2S H2SA 0.9900 . ?
C2S H2SB 0.9900 . ?
C3S H3SA 0.9900 . ?
C3S H3SB 0.9900 . ?
C3S C4S 1.345(17) . ?
C4S H4SA 0.9800 . ?
C4S H4SB 0.9800 . ?
C4S H4SC 0.9800 . ?
